data_7121151
loop_
_publ_author_name
'Pollard, Victoria A.'
'Orr, Samantha A.'
'McLellan, Ross'
'Kennedy, Alan R.'
'Hevia, Eva'
'Mulvey, Robert E.'

_publ_section_title
;
 Lithium diamidodihydridoaluminates: bimetallic cooperativity in catalytic
 hydroboration and metallation applications
;
_journal_name_full 'Chemical Communications'
_journal_paper_doi 10.1039/C7CC08214B
_journal_year 2018
_chemical_absolute_configuration unk
_chemical_formula_moiety 'C20 H54 Al Li N2 O4 Si4, C7 H8'
_chemical_formula_sum 'C27 H62 Al Li N2 O4 Si4'
_chemical_formula_weight 625.07
_space_group_crystal_system orthorhombic
_space_group_IT_number 19
_space_group_name_Hall 'P 2ac 2ab'
_space_group_name_H-M_alt 'P 21 21 21'
_symmetry_Int_Tables_number 19
_symmetry_space_group_name_Hall 'P 2ac 2ab'
_symmetry_space_group_name_H-M 'P 21 21 21'
_atom_sites_solution_primary iterative
_audit_creation_date 2017-10-10
_audit_creation_method
;
Olex2 1.2
(compiled 2017.03.28 svn.r3405 for OlexSys, GUI svn.r5335)
;
_audit_update_record
;
2017-10-12 deposited with the CCDC.
2017-11-29 downloaded from the CCDC.
;
_cell_angle_alpha 90
_cell_angle_beta 90
_cell_angle_gamma 90
_cell_formula_units_Z 4
_cell_length_a 12.3904(3)
_cell_length_b 14.4124(3)
_cell_length_c 21.2850(5)
_cell_measurement_reflns_used 15751
_cell_measurement_temperature 123.15
_cell_measurement_theta_max 72.9640
_cell_measurement_theta_min 5.1580
_cell_volume 3800.98(15)
_computing_cell_refinement
;
CrysAlisPro, Agilent Technologies,
Version 1.171.37.35 (release 13-08-2014 CrysAlis171 .NET)
(compiled Aug 13 2014,18:06:01)
;
_computing_data_collection
;
CrysAlisPro, Agilent Technologies,
Version 1.171.37.35 (release 13-08-2014 CrysAlis171 .NET)
(compiled Aug 13 2014,18:06:01)
;
_computing_data_reduction
;
CrysAlisPro, Agilent Technologies,
Version 1.171.37.35 (release 13-08-2014 CrysAlis171 .NET)
(compiled Aug 13 2014,18:06:01)
;
_computing_molecular_graphics 'Olex2 (Dolomanov et al., 2009)'
_computing_publication_material 'Olex2 (Dolomanov et al., 2009)'
_computing_structure_refinement 'olex2.refine (Bourhis et al., 2015)'
_computing_structure_solution 'olex2.solve (Bourhis et al., 2015)'
_diffrn_ambient_temperature 123.15
_diffrn_detector 'CCD plate'
_diffrn_detector_area_resol_mean 16.0268
_diffrn_detector_type Sapphire3
_diffrn_measured_fraction_theta_full 0.9862
_diffrn_measured_fraction_theta_max 0.9855
_diffrn_measurement_details
;
#__ type_ start__ end____ width___ exp.time_
  1 omega  -69.00   21.00   1.0000    6.0000
omega____ theta____ kappa____ phi______ frames
    -        0.0000  -57.0000  120.0000 90

#__ type_ start__ end____ width___ exp.time_
  2 omega  -21.00   69.00   1.0000    6.0000
omega____ theta____ kappa____ phi______ frames
    -        0.0000   57.0000  -90.0000 90

#__ type_ start__ end____ width___ exp.time_
  3 omega  -13.00   77.00   1.0000   18.6150
omega____ theta____ kappa____ phi______ frames
    -       56.0000  -57.0000   30.0000 90

#__ type_ start__ end____ width___ exp.time_
  4 omega   35.00  125.00   1.0000   18.6150
omega____ theta____ kappa____ phi______ frames
    -       56.0000   57.0000 -180.0000 90

#__ type_ start__ end____ width___ exp.time_
  5 omega  -16.00   82.00   1.0000   18.6150
omega____ theta____ kappa____ phi______ frames
    -       56.0000  -37.0000  -90.0000 98

#__ type_ start__ end____ width___ exp.time_
  6 omega  -17.00  100.00   1.0000   18.6150
omega____ theta____ kappa____ phi______ frames
    -       56.0000  -19.0000 -180.0000 117

#__ type_ start__ end____ width___ exp.time_
  7 omega  -14.00   86.00   1.0000   18.6150
omega____ theta____ kappa____ phi______ frames
    -       56.0000  -77.0000  150.0000 100

#__ type_ start__ end____ width___ exp.time_
  8 omega   18.00  113.00   1.0000   18.6150
omega____ theta____ kappa____ phi______ frames
    -       56.0000 -125.0000  -60.0000 95

#__ type_ start__ end____ width___ exp.time_
  9 omega   42.00  142.00   1.0000   17.5000
omega____ theta____ kappa____ phi______ frames
    -      112.0000  -77.0000   90.0000 100

#__ type_ start__ end____ width___ exp.time_
 10 omega   40.00  116.00   1.0000   17.5000
omega____ theta____ kappa____ phi______ frames
    -      112.0000 -111.0000 -180.0000 76

#__ type_ start__ end____ width___ exp.time_
 11 omega  100.00  178.00   1.0000   17.5000
omega____ theta____ kappa____ phi______ frames
    -      112.0000  111.0000 -150.0000 78

#__ type_ start__ end____ width___ exp.time_
 12 omega   42.00  142.00   1.0000   17.5000
omega____ theta____ kappa____ phi______ frames
    -      112.0000  -77.0000  -90.0000 100

#__ type_ start__ end____ width___ exp.time_
 13 omega   78.00  178.00   1.0000   17.5000
omega____ theta____ kappa____ phi______ frames
    -      112.0000   25.0000   30.0000 100

#__ type_ start__ end____ width___ exp.time_
 14 omega   40.00  116.00   1.0000   17.5000
omega____ theta____ kappa____ phi______ frames
    -      112.0000 -111.0000  -90.0000 76

#__ type_ start__ end____ width___ exp.time_
 15 omega   40.00   92.00   1.0000   17.5000
omega____ theta____ kappa____ phi______ frames
    -      112.0000  -37.0000 -180.0000 52

#__ type_ start__ end____ width___ exp.time_
 16 omega   40.00   92.00   1.0000   17.5000
omega____ theta____ kappa____ phi______ frames
    -      112.0000  -37.0000  -90.0000 52

#__ type_ start__ end____ width___ exp.time_
 17 omega   39.00   94.00   1.0000   17.5000
omega____ theta____ kappa____ phi______ frames
    -      112.0000  -25.0000  120.0000 55

#__ type_ start__ end____ width___ exp.time_
 18 omega   78.00  178.00   1.0000   17.5000
omega____ theta____ kappa____ phi______ frames
    -      112.0000   25.0000  150.0000 100

#__ type_ start__ end____ width___ exp.time_
 19 omega   40.00   90.00   1.0000   17.5000
omega____ theta____ kappa____ phi______ frames
    -      112.0000  -37.0000  -30.0000 50

#__ type_ start__ end____ width___ exp.time_
 20 omega   42.00  122.00   1.0000   17.5000
omega____ theta____ kappa____ phi______ frames
    -      112.0000 -126.0000  119.0000 80

#__ type_ start__ end____ width___ exp.time_
 21 omega   42.00   91.00   1.0000   17.5000
omega____ theta____ kappa____ phi______ frames
    -      112.0000  -25.0000 -150.0000 49

#__ type_ start__ end____ width___ exp.time_
 22 omega   41.00   92.00   1.0000   17.5000
omega____ theta____ kappa____ phi______ frames
    -      112.0000  -37.0000   30.0000 51

#__ type_ start__ end____ width___ exp.time_
 23 omega   40.00   92.00   1.0000   17.5000
omega____ theta____ kappa____ phi______ frames
    -      112.0000  -37.0000   90.0000 52
;
_diffrn_measurement_device 'four-circle diffractometer'
_diffrn_measurement_device_type 'Xcalibur, Sapphire3, Gemini'
_diffrn_measurement_method '\w scans'
_diffrn_orient_matrix_UB_11 -0.0465721000
_diffrn_orient_matrix_UB_12 0.0001330000
_diffrn_orient_matrix_UB_13 0.0670589000
_diffrn_orient_matrix_UB_21 -0.1135858000
_diffrn_orient_matrix_UB_22 -0.0178218000
_diffrn_orient_matrix_UB_23 -0.0266789000
_diffrn_orient_matrix_UB_31 0.0191836000
_diffrn_orient_matrix_UB_32 -0.1054482000
_diffrn_orient_matrix_UB_33 0.0045957000
_diffrn_radiation_monochromator graphite
_diffrn_radiation_probe x-ray
_diffrn_radiation_type 'Cu K\a'
_diffrn_radiation_wavelength 1.54184
_diffrn_reflns_av_R_equivalents 0.0416
_diffrn_reflns_av_unetI/netI 0.0328
_diffrn_reflns_limit_h_max 15
_diffrn_reflns_limit_h_min -15
_diffrn_reflns_limit_k_max 12
_diffrn_reflns_limit_k_min -17
_diffrn_reflns_limit_l_max 26
_diffrn_reflns_limit_l_min -26
_diffrn_reflns_number 30698
_diffrn_reflns_theta_full 73.4853
_diffrn_reflns_theta_max 73.49
_diffrn_reflns_theta_min 3.70
_diffrn_source 'Enhance (Cu) X-ray Source'
_exptl_absorpt_coefficient_mu 1.908
_exptl_absorpt_correction_T_max 1.00000
_exptl_absorpt_correction_T_min 0.70812
_exptl_absorpt_correction_type multi-scan
_exptl_absorpt_process_details
;
CrysAlisPro, Agilent Technologies,
Version 1.171.37.35 (release 13-08-2014 CrysAlis171 .NET)
(compiled Aug 13 2014,18:06:01)
Empirical absorption correction using spherical harmonics,
 implemented in SCALE3 ABSPACK scaling algorithm.
;
_exptl_crystal_colour colourless
_exptl_crystal_colour_primary colourless
_exptl_crystal_density_diffrn 1.0922
_exptl_crystal_description needle
_exptl_crystal_F_000 1375.9205
_exptl_crystal_size_max 0.35
_exptl_crystal_size_mid 0.25
_exptl_crystal_size_min 0.05
_refine_diff_density_max 0.2883
_refine_diff_density_min -0.2592
_refine_diff_density_rms 0.0475
_refine_ls_abs_structure_details 'Flack, H. D. (1983). Acta Cryst. A39, 876-881.'
_refine_ls_abs_structure_Flack -0.044(16)
_refine_ls_d_res_high 0.8041
_refine_ls_d_res_low 11.9340
_refine_ls_goodness_of_fit_ref 1.0222
_refine_ls_hydrogen_treatment mixed
_refine_ls_matrix_type full
_refine_ls_number_constraints 86
_refine_ls_number_parameters 373
_refine_ls_number_reflns 7551
_refine_ls_number_restraints 0
_refine_ls_restrained_S_all 1.0222
_refine_ls_R_factor_all 0.0340
_refine_ls_R_factor_gt 0.0320
_refine_ls_shift/su_max 0.0001
_refine_ls_shift/su_mean 0.0000
_refine_ls_structure_factor_coef Fsqd
_refine_ls_weighting_details 'w=1/[\s^2^(Fo^2^)+(0.0595P)^2^] where P=(Fo^2^+2Fc^2^)/3'
_refine_ls_weighting_scheme calc
_refine_ls_wR_factor_gt 0.0822
_refine_ls_wR_factor_ref 0.0837
_reflns_Friedel_coverage 0.976
_reflns_limit_h_max 15
_reflns_limit_h_min -15
_reflns_limit_k_max 17
_reflns_limit_k_min -17
_reflns_limit_l_max 26
_reflns_limit_l_min -26
_reflns_number_gt 7190
_reflns_number_total 7551
_reflns_threshold_expression I>=2u(I)
_cod_data_source_file c7cc08214b2.cif
_cod_data_source_block VP1704
_cod_original_sg_symbol_Hall ' P 2ac 2ab'
_cod_database_code 7121151
_reflns_odcompleteness_completeness 99.95
_reflns_odcompleteness_iscentric 1
_reflns_odcompleteness_theta 69.95
_olex2_refinement_description
;
1. Fixed Uiso
 At 1.2 times of:
  All C(H) groups, All C(H,H) groups
 At 1.5 times of:
  All C(H,H,H) groups
2.a Secondary CH2 refined with riding coordinates:
 C13(H13a,H13b), C14(H14a,H14b), C15(H15a,H15b), C16(H16a,H16b), C17(H17a,
 H17b), C18(H18a,H18b), C19(H19a,H19b), C20(H20a,H20b)
2.b Aromatic/amide H refined with riding coordinates:
 C23(H23), C24(H24), C25(H25), C26(H26), C27(H27)
2.c Idealised Me refined as rotating group:
 C1(H1a,H1b,H1c), C2(H2a,H2b,H2c), C3(H3a,H3b,H3c), C4(H4a,H4b,H4c), C5(H5a,
 H5b,H5c), C6(H6a,H6b,H6c), C7(H7a,H7b,H7c), C8(H8a,H8b,H8c), C9(H9a,H9b,H9c),
 C10(H10a,H10b,H10c), C11(H11a,H11b,H11c), C12(H12a,H12b,H12c), C21(H21a,H21b,
 H21c)
;
_olex2_submission_special_instructions 'No special instructions were received'

loop_
_space_group_symop_id
_space_group_symop_operation_xyz
1 x,y,z
2 x+1/2,-y+1/2,-z
3 -x,y+1/2,-z+1/2
4 -x+1/2,-y,z+1/2

loop_
_atom_site_label
_atom_site_type_symbol
_atom_site_fract_x
_atom_site_fract_y
_atom_site_fract_z
_atom_site_U_iso_or_equiv
_atom_site_adp_type
_atom_site_occupancy
_atom_site_refinement_flags_posn
Al1 Al 0.19119(4) 0.60810(3) 0.68037(2) 0.01935(10) Uani 1.000000 .
Li1 Li -0.0092(3) 0.5872(2) 0.73692(15) 0.0311(7) Uani 1.000000 .
Si1 Si 0.35373(4) 0.57737(3) 0.79314(2) 0.02173(10) Uani 1.000000 .
Si2 Si 0.39693(4) 0.72354(3) 0.69771(2) 0.02448(11) Uani 1.000000 .
Si3 Si 0.15027(4) 0.65643(3) 0.53570(2) 0.02238(10) Uani 1.000000 .
Si4 Si 0.26241(4) 0.48371(3) 0.57331(2) 0.02522(11) Uani 1.000000 .
O1 O 0.01705(11) 0.55921(9) 0.83336(6) 0.0328(3) Uani 1.000000 .
O2 O -0.12451(12) 0.67279(11) 0.77234(8) 0.0459(4) Uani 1.000000 .
O3 O -0.11004(12) 0.58579(15) 0.65815(7) 0.0539(5) Uani 1.000000 .
O4 O -0.09331(11) 0.46212(10) 0.74934(6) 0.0353(3) Uani 1.000000 .
N1 N 0.31798(11) 0.63385(9) 0.72489(7) 0.0209(3) Uani 1.000000 .
N2 N 0.20917(11) 0.59036(9) 0.59387(6) 0.0208(3) Uani 1.000000 .
C1 C 0.50202(15) 0.54843(14) 0.79523(10) 0.0333(4) Uani 1.000000 .
H1a H 0.5211(3) 0.5123(9) 0.7578(4) 0.0499(6) Uiso 1.000000 GR
H1b H 0.54422(15) 0.60593(14) 0.7959(7) 0.0499(6) Uiso 1.000000 GR
H1c H 0.5179(3) 0.5120(9) 0.8330(4) 0.0499(6) Uiso 1.000000 GR
C2 C 0.32171(19) 0.64961(15) 0.86391(9) 0.0363(4) Uani 1.000000 .
H2a H 0.3591(11) 0.7094(5) 0.8608(4) 0.0544(7) Uiso 1.000000 GR
H2b H 0.2437(2) 0.6601(10) 0.8661(4) 0.0544(7) Uiso 1.000000 GR
H2c H 0.3457(12) 0.6171(5) 0.90188(11) 0.0544(7) Uiso 1.000000 GR
C3 C 0.28332(15) 0.46416(12) 0.80793(9) 0.0291(4) Uani 1.000000 .
H3a H 0.2065(3) 0.47560(15) 0.8156(7) 0.0436(6) Uiso 1.000000 GR
H3b H 0.2915(10) 0.4238(4) 0.7712(3) 0.0436(6) Uiso 1.000000 GR
H3c H 0.3152(8) 0.4339(5) 0.8448(4) 0.0436(6) Uiso 1.000000 GR
C4 C 0.47018(19) 0.78995(15) 0.76059(11) 0.0424(5) Uani 1.000000 .
H4a H 0.41762(19) 0.8201(10) 0.7883(5) 0.0636(8) Uiso 1.000000 GR
H4b H 0.5149(11) 0.7472(2) 0.7852(5) 0.0636(8) Uiso 1.000000 GR
H4c H 0.5162(11) 0.8371(8) 0.74110(11) 0.0636(8) Uiso 1.000000 GR
C5 C 0.50105(18) 0.68187(16) 0.64006(11) 0.0433(5) Uani 1.000000 .
H5a H 0.5465(9) 0.6347(9) 0.6600(3) 0.0650(8) Uiso 1.000000 GR
H5b H 0.46494(18) 0.6550(11) 0.6034(4) 0.0650(8) Uiso 1.000000 GR
H5c H 0.5460(9) 0.7342(3) 0.6267(6) 0.0650(8) Uiso 1.000000 GR
C6 C 0.31607(16) 0.81424(13) 0.65624(10) 0.0335(4) Uani 1.000000 .
H6a H 0.2790(10) 0.7863(3) 0.6203(4) 0.0503(6) Uiso 1.000000 GR
H6b H 0.2627(9) 0.8404(8) 0.6852(2) 0.0503(6) Uiso 1.000000 GR
H6c H 0.3642(2) 0.8636(6) 0.6415(7) 0.0503(6) Uiso 1.000000 GR
C7 C 0.06208(15) 0.75175(12) 0.56570(9) 0.0297(4) Uani 1.000000 .
H7a H 0.0016(7) 0.72506(13) 0.5892(6) 0.0446(6) Uiso 1.000000 GR
H7b H 0.1041(3) 0.7923(6) 0.5934(6) 0.0446(6) Uiso 1.000000 GR
H7c H 0.0343(10) 0.7879(6) 0.53022(10) 0.0446(6) Uiso 1.000000 GR
C8 C 0.25277(17) 0.71375(14) 0.48291(9) 0.0355(4) Uani 1.000000 .
H8a H 0.3077(7) 0.7446(10) 0.50863(9) 0.0532(6) Uiso 1.000000 GR
H8b H 0.2872(9) 0.6667(2) 0.4564(5) 0.0532(6) Uiso 1.000000 GR
H8c H 0.2167(3) 0.7598(8) 0.4563(5) 0.0532(6) Uiso 1.000000 GR
C9 C 0.05785(17) 0.58683(15) 0.48348(9) 0.0363(4) Uani 1.000000 .
H9a H 0.0988(3) 0.5366(7) 0.4636(6) 0.0545(7) Uiso 1.000000 GR
H9b H -0.0008(8) 0.5605(10) 0.50871(17) 0.0545(7) Uiso 1.000000 GR
H9c H 0.0275(11) 0.6273(3) 0.4509(5) 0.0545(7) Uiso 1.000000 GR
C10 C 0.33526(16) 0.48574(15) 0.49581(9) 0.0338(4) Uani 1.000000 .
H10a H 0.2838(3) 0.4992(11) 0.46207(12) 0.0507(6) Uiso 1.000000 GR
H10b H 0.3911(9) 0.5339(8) 0.4967(3) 0.0507(6) Uiso 1.000000 GR
H10c H 0.3689(11) 0.4252(4) 0.4883(4) 0.0507(6) Uiso 1.000000 GR
C11 C 0.15614(18) 0.39128(13) 0.56906(11) 0.0403(5) Uani 1.000000 .
H11a H 0.1293(10) 0.3779(8) 0.61142(14) 0.0605(7) Uiso 1.000000 GR
H11b H 0.0964(7) 0.4128(5) 0.5427(7) 0.0605(7) Uiso 1.000000 GR
H11c H 0.1872(4) 0.3348(4) 0.5509(7) 0.0605(7) Uiso 1.000000 GR
C12 C 0.36402(19) 0.44144(14) 0.63193(9) 0.0380(5) Uani 1.000000 .
H12a H 0.4201(8) 0.4886(5) 0.6376(6) 0.0569(7) Uiso 1.000000 GR
H12b H 0.3281(3) 0.4297(11) 0.6722(2) 0.0569(7) Uiso 1.000000 GR
H12c H 0.3969(10) 0.3839(7) 0.6166(4) 0.0569(7) Uiso 1.000000 GR
C13 C -0.02505(17) 0.41105(13) 0.79033(10) 0.0354(4) Uani 1.000000 .
H13a H -0.05579(17) 0.34895(13) 0.79901(10) 0.0424(5) Uiso 1.000000 R
H13b H 0.04761(17) 0.40330(13) 0.77171(10) 0.0424(5) Uiso 1.000000 R
C14 C -0.01934(17) 0.46780(14) 0.84945(9) 0.0353(4) Uani 1.000000 .
H14a H 0.03138(17) 0.43883(14) 0.87956(9) 0.0424(5) Uiso 1.000000 R
H14b H -0.09143(17) 0.47107(14) 0.86939(9) 0.0424(5) Uiso 1.000000 R
C15 C -0.0378(2) 0.63129(16) 0.86636(11) 0.0458(5) Uani 1.000000 .
H15a H -0.0487(2) 0.61232(16) 0.91062(11) 0.0550(7) Uiso 1.000000 R
H15b H 0.0071(2) 0.68810(16) 0.86615(11) 0.0550(7) Uiso 1.000000 R
C16 C -0.1448(2) 0.65183(17) 0.83688(11) 0.0474(5) Uani 1.000000 .
H16a H -0.1795(2) 0.70530(17) 0.85798(11) 0.0568(6) Uiso 1.000000 R
H16b H -0.1932(2) 0.59743(17) 0.84045(11) 0.0568(6) Uiso 1.000000 R
C17 C -0.21877(18) 0.6696(2) 0.73399(14) 0.0633(8) Uani 1.000000 .
H17a H -0.26320(18) 0.6148(2) 0.74472(14) 0.0760(10) Uiso 1.000000 R
H17b H -0.26286(18) 0.7262(2) 0.74026(14) 0.0760(10) Uiso 1.000000 R
C18 C -0.1804(2) 0.6637(3) 0.66697(14) 0.0735(10) Uani 1.000000 .
H18a H -0.1417(2) 0.7215(3) 0.65581(14) 0.0882(12) Uiso 1.000000 R
H18b H -0.2435(2) 0.6578(3) 0.63867(14) 0.0882(12) Uiso 1.000000 R
C19 C -0.1636(2) 0.4974(3) 0.65088(12) 0.0685(9) Uani 1.000000 .
H19a H -0.2385(2) 0.5013(3) 0.66698(12) 0.0822(11) Uiso 1.000000 R
H19b H -0.1665(2) 0.4800(3) 0.60592(12) 0.0822(11) Uiso 1.000000 R
C20 C -0.1014(2) 0.4266(2) 0.68706(11) 0.0548(7) Uani 1.000000 .
H20a H -0.0289(2) 0.4178(2) 0.66857(11) 0.0658(8) Uiso 1.000000 R
H20b H -0.1397(2) 0.3663(2) 0.68694(11) 0.0658(8) Uiso 1.000000 R
C21 C 0.8975(2) 0.3123(2) 0.45846(14) 0.0583(7) Uani 1.000000 .
H21a H 0.9157(12) 0.2656(10) 0.4902(5) 0.0874(10) Uiso 1.000000 GR
H21b H 0.8754(7) 0.2814(12) 0.4195(6) 0.0874(10) Uiso 1.000000 GR
H21c H 0.9608(6) 0.3513(3) 0.4502(10) 0.0874(10) Uiso 1.000000 GR
C22 C 0.80669(17) 0.37173(14) 0.48211(9) 0.0342(4) Uani 1.000000 .
C23 C 0.79784(19) 0.46381(15) 0.46372(10) 0.0392(5) Uani 1.000000 .
H23 H 0.84957(19) 0.48895(15) 0.43551(10) 0.0470(6) Uiso 1.000000 R
C24 C 0.7162(2) 0.51907(16) 0.48533(12) 0.0510(6) Uani 1.000000 .
H24 H 0.7119(2) 0.58195(16) 0.47218(12) 0.0612(8) Uiso 1.000000 R
C25 C 0.6398(2) 0.48372(19) 0.52635(12) 0.0520(6) Uani 1.000000 .
H25 H 0.5834(2) 0.52217(19) 0.54161(12) 0.0624(8) Uiso 1.000000 R
C26 C 0.64649(19) 0.39201(18) 0.54485(10) 0.0471(5) Uani 1.000000 .
H26 H 0.59395(19) 0.36680(18) 0.57252(10) 0.0565(6) Uiso 1.000000 R
C27 C 0.72935(19) 0.33737(14) 0.52312(10) 0.0386(5) Uani 1.000000 .
H27 H 0.73379(19) 0.27459(14) 0.53648(10) 0.0464(5) Uiso 1.000000 R
H H 0.1031(18) 0.6833(15) 0.6984(10) 0.031(6) Uiso 1.000000 .
Ha H 0.1345(17) 0.5203(14) 0.7084(10) 0.030(5) Uiso 1.000000 .

loop_
_atom_site_aniso_label
_atom_site_aniso_U_11
_atom_site_aniso_U_22
_atom_site_aniso_U_33
_atom_site_aniso_U_12
_atom_site_aniso_U_13
_atom_site_aniso_U_23
Al1 0.0190(2) 0.0226(2) 0.0164(2) -0.00134(18) 0.00094(18) -0.00010(17)
Li1 0.0265(15) 0.0405(17) 0.0263(15) -0.0010(13) 0.0010(13) 0.0060(13)
Si1 0.0239(2) 0.0226(2) 0.0187(2) -0.00087(17) -0.00229(18) 0.00056(16)
Si2 0.0219(2) 0.0247(2) 0.0268(2) -0.00493(17) -0.00215(18) 0.00453(18)
Si3 0.0232(2) 0.0266(2) 0.0174(2) -0.00058(18) -0.00058(17) 0.00215(17)
Si4 0.0295(2) 0.0262(2) 0.0200(2) 0.00401(18) 0.00081(18) -0.00298(18)
O1 0.0357(7) 0.0367(7) 0.0261(7) -0.0062(6) 0.0017(6) 0.0010(5)
O2 0.0347(8) 0.0475(9) 0.0554(9) 0.0102(6) 0.0182(7) 0.0190(7)
O3 0.0276(7) 0.1006(14) 0.0335(8) -0.0093(8) -0.0037(6) 0.0215(9)
O4 0.0315(7) 0.0472(8) 0.0272(7) -0.0071(6) 0.0001(6) -0.0034(6)
N1 0.0211(7) 0.0225(7) 0.0191(6) -0.0029(5) -0.0013(5) 0.0001(5)
N2 0.0242(7) 0.0236(7) 0.0146(6) 0.0015(5) 0.0014(5) -0.0004(5)
C1 0.0253(9) 0.0344(9) 0.0402(11) 0.0019(7) -0.0086(8) 0.0069(8)
C2 0.0513(12) 0.0379(10) 0.0197(8) 0.0007(9) 0.0023(8) -0.0054(8)
C3 0.0317(9) 0.0284(9) 0.0271(9) -0.0050(7) -0.0034(7) 0.0077(7)
C4 0.0506(13) 0.0332(10) 0.0433(12) -0.0181(9) -0.0194(10) 0.0060(9)
C5 0.0353(11) 0.0447(12) 0.0500(13) 0.0002(9) 0.0150(10) 0.0124(10)
C6 0.0341(9) 0.0270(9) 0.0395(10) -0.0056(7) -0.0063(8) 0.0091(8)
C7 0.0285(9) 0.0313(9) 0.0294(9) 0.0051(7) 0.0011(8) 0.0038(7)
C8 0.0370(11) 0.0379(10) 0.0315(10) -0.0007(9) 0.0100(8) 0.0105(8)
C9 0.0384(11) 0.0398(11) 0.0308(10) -0.0049(9) -0.0129(8) -0.0011(8)
C10 0.0337(10) 0.0423(10) 0.0254(9) 0.0060(8) 0.0047(8) -0.0065(8)
C11 0.0451(11) 0.0269(9) 0.0489(12) -0.0054(9) 0.0055(10) -0.0063(9)
C12 0.0488(12) 0.0372(10) 0.0280(9) 0.0191(9) -0.0053(9) -0.0033(8)
C13 0.0348(10) 0.0315(9) 0.0398(11) -0.0066(8) 0.0052(8) 0.0028(8)
C14 0.0364(10) 0.0395(10) 0.0299(10) -0.0047(8) 0.0006(8) 0.0086(8)
C15 0.0584(14) 0.0447(12) 0.0344(11) -0.0087(10) 0.0095(10) -0.0109(9)
C16 0.0521(13) 0.0422(11) 0.0478(13) 0.0044(11) 0.0240(11) -0.0009(10)
C17 0.0293(11) 0.089(2) 0.0715(18) 0.0188(12) 0.0154(11) 0.0414(16)
C18 0.0331(12) 0.125(3) 0.0619(17) 0.0137(15) 0.0037(12) 0.0568(19)
C19 0.0415(14) 0.131(3) 0.0335(12) -0.0290(16) -0.0099(10) 0.0007(14)
C20 0.0463(13) 0.0816(18) 0.0364(12) -0.0268(13) 0.0019(10) -0.0202(12)
C21 0.0516(14) 0.0644(16) 0.0589(16) 0.0032(12) 0.0048(13) -0.0205(13)
C22 0.0380(10) 0.0369(10) 0.0278(9) -0.0058(8) -0.0047(8) -0.0047(8)
C23 0.0495(12) 0.0403(11) 0.0277(9) -0.0180(9) -0.0092(9) 0.0044(8)
C24 0.0714(17) 0.0339(11) 0.0477(13) -0.0001(11) -0.0305(13) 0.0003(10)
C25 0.0424(12) 0.0664(15) 0.0471(13) 0.0170(12) -0.0181(11) -0.0249(12)
C26 0.0373(11) 0.0679(15) 0.0361(11) -0.0141(11) 0.0038(9) -0.0102(11)
C27 0.0503(12) 0.0323(10) 0.0334(10) -0.0099(9) -0.0017(9) 0.0029(8)

loop_
_atom_type_symbol
_atom_type_scat_dispersion_real
_atom_type_scat_dispersion_imag
_atom_type_scat_Cromer_Mann_a1
_atom_type_scat_Cromer_Mann_a2
_atom_type_scat_Cromer_Mann_a3
_atom_type_scat_Cromer_Mann_a4
_atom_type_scat_Cromer_Mann_b1
_atom_type_scat_Cromer_Mann_b2
_atom_type_scat_Cromer_Mann_b3
_atom_type_scat_Cromer_Mann_b4
_atom_type_scat_Cromer_Mann_c
_atom_type_scat_source
_atom_type_scat_dispersion_source
C 0.01920 0.00962 2.31000 1.02000 1.58860 0.86500 20.84390 10.20750 0.56870 51.65120 0.215599998832 'International Tables Volume C Table 6.1.1.4 (pp. 500-502)' 'Henke, Gullikson and Davis, At. Data and Nucl. Data Tables, 1993, 54, 2'
H 0.00000 0.00000 0.49300 0.32291 0.14019 0.04081 10.51090 26.12570 3.14236 57.79970 0.0030380000826 'International Tables Volume C Table 6.1.1.4 (pp. 500-502)' 'Henke, Gullikson and Davis, At. Data and Nucl. Data Tables, 1993, 54, 2'
Al 0.21266 0.24195 6.42020 1.90020 1.59360 1.96460 3.03870 0.74260 31.54720 85.08860 1.11510002613 'International Tables Volume C Table 6.1.1.4 (pp. 500-502)' 'Henke, Gullikson and Davis, At. Data and Nucl. Data Tables, 1993, 54, 2'
O 0.05239 0.03377 3.04850 2.28680 1.54630 0.86700 13.27710 5.70110 0.32390 32.90890 0.250800013542 'International Tables Volume C Table 6.1.1.4 (pp. 500-502)' 'Henke, Gullikson and Davis, At. Data and Nucl. Data Tables, 1993, 54, 2'
N 0.03256 0.01839 12.21260 3.13220 2.01250 1.16630 0.00570 9.89330 28.99750 0.58260 -11.5290002823 'International Tables Volume C Table 6.1.1.4 (pp. 500-502)' 'Henke, Gullikson and Davis, At. Data and Nucl. Data Tables, 1993, 54, 2'
Si 0.25539 0.32544 6.29150 3.03530 1.98910 1.54100 2.43860 32.33370 0.67850 81.69370 1.14069998264 'International Tables Volume C Table 6.1.1.4 (pp. 500-502)' 'Henke, Gullikson and Davis, At. Data and Nucl. Data Tables, 1993, 54, 2'
Li 0.00116 0.00033 1.12820 0.75080 0.61750 0.46530 3.95460 1.05240 85.39050 168.26100 0.0377000011504 'International Tables Volume C Table 6.1.1.4 (pp. 500-502)' 'Henke, Gullikson and Davis, At. Data and Nucl. Data Tables, 1993, 54, 2'

loop_
_geom_angle_atom_site_label_1
_geom_angle_atom_site_label_2
_geom_angle_atom_site_label_3
_geom_angle
N1 Al1 Li1 123.56(8)
N2 Al1 Li1 121.20(8)
N2 Al1 N1 115.15(7)
H Al1 Li1 49.7(8)
H Al1 N1 108.7(8)
H Al1 N2 114.4(8)
Ha Al1 Li1 49.2(8)
Ha Al1 N1 110.1(8)
Ha Al1 N2 108.5(8)
Ha Al1 H 98.7(11)
O1 Li1 Al1 107.67(13)
O2 Li1 Al1 136.39(16)
O2 Li1 O1 82.19(13)
O3 Li1 Al1 100.83(12)
O3 Li1 O1 150.15(18)
O3 Li1 O2 83.32(14)
O4 Li1 Al1 126.27(15)
O4 Li1 O1 77.90(12)
O4 Li1 O2 97.21(15)
O4 Li1 O3 78.22(13)
C1 Si1 N1 112.03(8)
C2 Si1 N1 111.15(8)
C2 Si1 C1 108.09(10)
C3 Si1 N1 115.63(7)
C3 Si1 C1 104.88(9)
C3 Si1 C2 104.46(9)
C4 Si2 N1 114.69(9)
C5 Si2 N1 111.70(9)
C5 Si2 C4 107.23(11)
C6 Si2 N1 112.30(8)
C6 Si2 C4 103.83(10)
C6 Si2 C5 106.45(10)
C7 Si3 N2 114.10(8)
C8 Si3 N2 112.62(8)
C8 Si3 C7 105.99(9)
C9 Si3 N2 112.75(8)
C9 Si3 C7 103.74(9)
C9 Si3 C8 106.91(10)
C10 Si4 N2 113.04(8)
C11 Si4 N2 112.08(8)
C11 Si4 C10 107.80(10)
C12 Si4 N2 112.13(8)
C12 Si4 C10 105.46(9)
C12 Si4 C11 105.84(10)
C14 O1 Li1 111.02(14)
C15 O1 Li1 105.39(15)
C15 O1 C14 113.68(15)
C16 O2 Li1 110.63(16)
C17 O2 Li1 110.13(18)
C17 O2 C16 113.54(18)
C18 O3 Li1 104.50(19)
C19 O3 Li1 111.67(17)
C19 O3 C18 115.1(2)
C13 O4 Li1 103.12(14)
C20 O4 Li1 103.10(16)
C20 O4 C13 115.31(19)
Si1 N1 Al1 123.29(8)
Si2 N1 Al1 117.12(8)
Si2 N1 Si1 119.47(8)
Si3 N2 Al1 125.49(8)
Si4 N2 Al1 114.57(7)
Si4 N2 Si3 118.08(8)
H1a C1 Si1 109.5
H1b C1 Si1 109.5
H1b C1 H1a 109.5
H1c C1 Si1 109.5
H1c C1 H1a 109.5
H1c C1 H1b 109.5
H2a C2 Si1 109.5
H2b C2 Si1 109.5
H2b C2 H2a 109.5
H2c C2 Si1 109.5
H2c C2 H2a 109.5
H2c C2 H2b 109.5
H3a C3 Si1 109.5
H3b C3 Si1 109.5
H3b C3 H3a 109.5
H3c C3 Si1 109.5
H3c C3 H3a 109.5
H3c C3 H3b 109.5
H4a C4 Si2 109.5
H4b C4 Si2 109.5
H4b C4 H4a 109.5
H4c C4 Si2 109.5
H4c C4 H4a 109.5
H4c C4 H4b 109.5
H5a C5 Si2 109.5
H5b C5 Si2 109.5
H5b C5 H5a 109.5
H5c C5 Si2 109.5
H5c C5 H5a 109.5
H5c C5 H5b 109.5
H6a C6 Si2 109.5
H6b C6 Si2 109.5
H6b C6 H6a 109.5
H6c C6 Si2 109.5
H6c C6 H6a 109.5
H6c C6 H6b 109.5
H7a C7 Si3 109.5
H7b C7 Si3 109.5
H7b C7 H7a 109.5
H7c C7 Si3 109.5
H7c C7 H7a 109.5
H7c C7 H7b 109.5
H8a C8 Si3 109.5
H8b C8 Si3 109.5
H8b C8 H8a 109.5
H8c C8 Si3 109.5
H8c C8 H8a 109.5
H8c C8 H8b 109.5
H9a C9 Si3 109.5
H9b C9 Si3 109.5
H9b C9 H9a 109.5
H9c C9 Si3 109.5
H9c C9 H9a 109.5
H9c C9 H9b 109.5
H10a C10 Si4 109.5
H10b C10 Si4 109.5
H10b C10 H10a 109.5
H10c C10 Si4 109.5
H10c C10 H10a 109.5
H10c C10 H10b 109.5
H11a C11 Si4 109.5
H11b C11 Si4 109.5
H11b C11 H11a 109.5
H11c C11 Si4 109.5
H11c C11 H11a 109.5
H11c C11 H11b 109.5
H12a C12 Si4 109.5
H12b C12 Si4 109.5
H12b C12 H12a 109.5
H12c C12 Si4 109.5
H12c C12 H12a 109.5
H12c C12 H12b 109.5
H13a C13 O4 110.73(9)
H13b C13 O4 110.73(10)
H13b C13 H13a 108.8
C14 C13 O4 105.09(16)
C14 C13 H13a 110.73(10)
C14 C13 H13b 110.73(11)
C13 C14 O1 108.35(15)
H14a C14 O1 110.03(10)
H14a C14 C13 110.03(11)
H14b C14 O1 110.03(10)
H14b C14 C13 110.03(11)
H14b C14 H14a 108.4
H15a C15 O1 109.42(11)
H15b C15 O1 109.42(11)
H15b C15 H15a 108.0
C16 C15 O1 111.07(18)
C16 C15 H15a 109.42(12)
C16 C15 H15b 109.42(13)
C15 C16 O2 106.77(18)
H16a C16 O2 110.37(12)
H16a C16 C15 110.37(12)
H16b C16 O2 110.37(13)
H16b C16 C15 110.37(13)
H16b C16 H16a 108.6
H17a C17 O2 110.41(13)
H17b C17 O2 110.41(15)
H17b C17 H17a 108.6
C18 C17 O2 106.60(19)
C18 C17 H17a 110.4(2)
C18 C17 H17b 110.41(16)
C17 C18 O3 111.1(2)
H18a C18 O3 109.41(14)
H18a C18 C17 109.4(2)
H18b C18 O3 109.41(15)
H18b C18 C17 109.41(14)
H18b C18 H18a 108.0
H19a C19 O3 110.09(14)
H19b C19 O3 110.09(12)
H19b C19 H19a 108.4
C20 C19 O3 108.08(18)
C20 C19 H19a 110.09(14)
C20 C19 H19b 110.09(15)
C19 C20 O4 105.7(2)
H20a C20 O4 110.60(12)
H20a C20 C19 110.60(14)
H20b C20 O4 110.60(12)
H20b C20 C19 110.60(14)
H20b C20 H20a 108.7
H21b C21 H21a 109.5
H21c C21 H21a 109.5
H21c C21 H21b 109.5
C22 C21 H21a 109.5
C22 C21 H21b 109.5
C22 C21 H21c 109.5
C23 C22 C21 120.7(2)
C27 C22 C21 121.7(2)
C27 C22 C23 117.7(2)
H23 C23 C22 119.31(14)
C24 C23 C22 121.4(2)
C24 C23 H23 119.31(14)
H24 C24 C23 119.89(14)
C25 C24 C23 120.2(2)
C25 C24 H24 119.89(14)
H25 C25 C24 120.30(14)
C26 C25 C24 119.4(2)
C26 C25 H25 120.30(15)
H26 C26 C25 120.11(15)
C27 C26 C25 119.8(2)
C27 C26 H26 120.11(13)
C26 C27 C22 121.6(2)
H27 C27 C22 119.22(12)
H27 C27 C26 119.22(13)

loop_
_geom_bond_atom_site_label_1
_geom_bond_atom_site_label_2
_geom_bond_distance
Al1 Li1 2.776(3)
Al1 N1 1.8717(14)
Al1 N2 1.8721(14)
Al1 H 1.59(2)
Al1 Ha 1.57(2)
Li1 O1 2.117(3)
Li1 O2 2.032(4)
Li1 O3 2.091(3)
Li1 O4 2.099(4)
Si1 N1 1.7232(14)
Si1 C1 1.8846(19)
Si1 C2 1.8737(19)
Si1 C3 1.8768(18)
Si2 N1 1.7211(14)
Si2 C4 1.879(2)
Si2 C5 1.879(2)
Si2 C6 1.8686(19)
Si3 N2 1.7242(14)
Si3 C7 1.8679(18)
Si3 C8 1.8862(19)
Si3 C9 1.8849(19)
Si4 N2 1.7290(14)
Si4 C10 1.8807(19)
Si4 C11 1.875(2)
Si4 C12 1.874(2)
O1 C14 1.434(2)
O1 C15 1.426(3)
O2 C16 1.429(3)
O2 C17 1.426(3)
O3 C18 1.434(4)
O3 C19 1.445(4)
O4 C13 1.421(2)
O4 C20 1.425(2)
C1 H1a 0.9800
C1 H1b 0.9800
C1 H1c 0.9800
C2 H2a 0.9800
C2 H2b 0.9800
C2 H2c 0.9800
C3 H3a 0.9800
C3 H3b 0.9800
C3 H3c 0.9800
C4 H4a 0.9800
C4 H4b 0.9800
C4 H4c 0.9800
C5 H5a 0.9800
C5 H5b 0.9800
C5 H5c 0.9800
C6 H6a 0.9800
C6 H6b 0.9800
C6 H6c 0.9800
C7 H7a 0.9800
C7 H7b 0.9800
C7 H7c 0.9800
C8 H8a 0.9800
C8 H8b 0.9800
C8 H8c 0.9800
C9 H9a 0.9800
C9 H9b 0.9800
C9 H9c 0.9800
C10 H10a 0.9800
C10 H10b 0.9800
C10 H10c 0.9800
C11 H11a 0.9800
C11 H11b 0.9800
C11 H11c 0.9800
C12 H12a 0.9800
C12 H12b 0.9800
C12 H12c 0.9800
C13 H13a 0.9900
C13 H13b 0.9900
C13 C14 1.503(3)
C14 H14a 0.9900
C14 H14b 0.9900
C15 H15a 0.9900
C15 H15b 0.9900
C15 C16 1.497(4)
C16 H16a 0.9900
C16 H16b 0.9900
C17 H17a 0.9900
C17 H17b 0.9900
C17 C18 1.506(4)
C18 H18a 0.9900
C18 H18b 0.9900
C19 H19a 0.9900
C19 H19b 0.9900
C19 C20 1.493(4)
C20 H20a 0.9900
C20 H20b 0.9900
C21 H21a 0.9800
C21 H21b 0.9800
C21 H21c 0.9800
C21 C22 1.501(3)
C22 C23 1.388(3)
C22 C27 1.388(3)
C23 H23 0.9500
C23 C24 1.367(4)
C24 H24 0.9500
C24 C25 1.385(4)
C25 H25 0.9500
C25 C26 1.382(4)
C26 H26 0.9500
C26 C27 1.374(3)
C27 H27 0.9500
